data_7124242
loop_
_publ_author_name
'Kou, Bo'
'Zhang, WeiChuan'
'Ji, Chengmin'
'Wu, Zhenyue'
'Zhang, Shuhua'
'Liu, Xitao'
'Luo, Junhua'

_publ_section_title
;
 Tunable Optical Absorption in Lead-Free Perovskite-Like Hybrids by Iodide
 Management
;
_journal_name_full 'Chemical Communications'
_journal_paper_doi 10.1039/C9CC05365D
_journal_year 2019
_chemical_formula_moiety 'Bi2 I9, 2(C8 H22 N2 O), I'
_chemical_formula_sum 'C16 H44 Bi2 I10 N4 O2'
_chemical_formula_weight 2011.51
_space_group_crystal_system orthorhombic
_space_group_IT_number 61
_space_group_name_Hall '-P 2ac 2ab'
_space_group_name_H-M_alt 'P b c a'
_symmetry_space_group_name_Hall '-P 2ac 2ab'
_symmetry_space_group_name_H-M 'P b c a'
_atom_sites_solution_hydrogens geom
_atom_sites_solution_primary iterative
_audit_creation_date 2019-03-15
_audit_creation_method
;
Olex2 1.2
(compiled 2018.05.29 svn.r3508 for OlexSys, GUI svn.r5506)
;
_audit_update_record
;
2019-07-08 deposited with the CCDC.    2019-09-16 downloaded from the CCDC.
;
_cell_angle_alpha 90
_cell_angle_beta 90
_cell_angle_gamma 90
_cell_formula_units_Z 8
_cell_length_a 15.7709(7)
_cell_length_b 22.3276(12)
_cell_length_c 24.5774(13)
_cell_measurement_reflns_used 5332
_cell_measurement_temperature 100(2)
_cell_measurement_theta_max 23.51
_cell_measurement_theta_min 2.27
_cell_volume 8654.4(8)
_computing_molecular_graphics 'Olex2 (Dolomanov et al., 2009)'
_computing_publication_material 'Olex2 (Dolomanov et al., 2009)'
_computing_structure_refinement 'ShelXL (Sheldrick, 2015)'
_computing_structure_solution 'olex2.solve (Bourhis et al., 2015)'
_diffrn_ambient_temperature 99.99
_diffrn_measured_fraction_theta_full 0.995
_diffrn_measured_fraction_theta_max 0.996
_diffrn_measurement_device_type 'Bruker APEX-II CCD'
_diffrn_measurement_method '\f and \w scans'
_diffrn_radiation_type MoK\a
_diffrn_radiation_wavelength 0.71073
_diffrn_reflns_av_R_equivalents 0.0514
_diffrn_reflns_av_unetI/netI 0.0303
_diffrn_reflns_Laue_measured_fraction_full 0.995
_diffrn_reflns_Laue_measured_fraction_max 0.996
_diffrn_reflns_limit_h_max 18
_diffrn_reflns_limit_h_min -20
_diffrn_reflns_limit_k_max 29
_diffrn_reflns_limit_k_min -22
_diffrn_reflns_limit_l_max 30
_diffrn_reflns_limit_l_min -31
_diffrn_reflns_number 69514
_diffrn_reflns_point_group_measured_fraction_full 0.995
_diffrn_reflns_point_group_measured_fraction_max 0.996
_diffrn_reflns_theta_full 25.242
_diffrn_reflns_theta_max 27.493
_diffrn_reflns_theta_min 2.291
_diffrn_standards_number 0
_exptl_absorpt_coefficient_mu 15.276
_exptl_absorpt_correction_type none
_exptl_crystal_colour red
_exptl_crystal_colour_primary red
_exptl_crystal_density_diffrn 3.088
_exptl_crystal_description block
_exptl_crystal_F_000 7040
_refine_diff_density_max 1.846
_refine_diff_density_min -2.488
_refine_diff_density_rms 0.245
_refine_ls_extinction_method none
_refine_ls_goodness_of_fit_ref 1.086
_refine_ls_hydrogen_treatment constr
_refine_ls_matrix_type full
_refine_ls_number_parameters 315
_refine_ls_number_reflns 9885
_refine_ls_number_restraints 0
_refine_ls_restrained_S_all 1.086
_refine_ls_R_factor_all 0.0339
_refine_ls_R_factor_gt 0.0291
_refine_ls_shift/su_max 0.002
_refine_ls_shift/su_mean 0.000
_refine_ls_structure_factor_coef Fsqd
_refine_ls_weighting_details 'w=1/[\s^2^(Fo^2^)+(0.0320P)^2^+38.3674P] where P=(Fo^2^+2Fc^2^)/3'
_refine_ls_weighting_scheme calc
_refine_ls_wR_factor_gt 0.0671
_refine_ls_wR_factor_ref 0.0693
_reflns_Friedel_coverage 0.000
_reflns_number_gt 8967
_reflns_number_total 9885
_reflns_threshold_expression 'I > 2\s(I)'
_cod_data_source_file c9cc05365d2.cif
_cod_data_source_block a_CCDC2
_cod_original_cell_volume 8654.3(8)
_cod_database_code 7124242
_shelx_shelxl_version_number 2017/1
_shelx_space_group_comment
;
The symmetry employed for this shelxl refinement is uniquely defined
by the following loop, which should always be used as a source of
symmetry information in preference to the above space-group names.
They are only intended as comments.
;
_olex2_refinement_description
;
1. Fixed Uiso
 At 1.2 times of:
  All C(H,H) groups, All N(H) groups
 At 1.5 times of:
  All C(H,H,H) groups
2.a Ternary CH refined with riding coordinates:
 N4(H4), N3(H3), N2(H2), N1(H1)
2.b Secondary CH2 refined with riding coordinates:
 C13(H13a,H13b), C6(H6a,H6b), C4(H4a,H4b), C11(H11a,H11b), C12(H12a,H12b),
 C14(H14a,H14b), C3(H3a,H3b), C5(H5a,H5b)
2.c Idealised Me refined as rotating group:
 C16(H16a,H16b,H16c), C2(H2a,H2b,H2c), C10(H10a,H10b,H10c), C7(H7a,H7b,H7c),
 C8(H8a,H8b,H8c), C1(H1a,H1b,H1c), C9(H9a,H9b,H9c), C15(H15a,H15b,H15c)
;
_olex2_submission_special_instructions 'No special instructions were received'

loop_
_space_group_symop_operation_xyz
'x, y, z'
'-x+1/2, -y, z+1/2'
'x+1/2, -y+1/2, -z'
'-x, y+1/2, -z+1/2'
'-x, -y, -z'
'x-1/2, y, -z-1/2'
'-x-1/2, y-1/2, z'
'x, -y-1/2, z-1/2'

loop_
_atom_site_label
_atom_site_type_symbol
_atom_site_fract_x
_atom_site_fract_y
_atom_site_fract_z
_atom_site_U_iso_or_equiv
_atom_site_adp_type
_atom_site_occupancy
_atom_site_site_symmetry_order
_atom_site_calc_flag
_atom_site_refinement_flags_posn
Bi1 Bi 0.52089(2) 0.47822(2) 0.84302(2) 0.01195(5) Uani 1 1 d .
Bi2 Bi 0.54214(2) 0.28738(2) 0.84935(2) 0.01113(5) Uani 1 1 d .
I6 I 0.48324(2) 0.36551(2) 0.74894(2) 0.01320(8) Uani 1 1 d .
I5 I 0.43102(2) 0.37626(2) 0.92215(2) 0.01394(8) Uani 1 1 d .
I2 I 0.55713(2) 0.55017(2) 0.93730(2) 0.01400(8) Uani 1 1 d .
I4 I 0.68747(2) 0.39622(2) 0.86273(2) 0.01566(8) Uani 1 1 d .
I9 I 0.64793(2) 0.20996(2) 0.77815(2) 0.01890(9) Uani 1 1 d .
I1 I 0.35548(2) 0.53899(2) 0.82626(2) 0.01640(8) Uani 1 1 d .
I7 I 0.39904(2) 0.20509(2) 0.83537(2) 0.01790(9) Uani 1 1 d .
I3 I 0.61079(3) 0.55925(2) 0.76934(2) 0.02126(9) Uani 1 1 d .
I8 I 0.60803(3) 0.23178(2) 0.95228(2) 0.02194(9) Uani 1 1 d .
O2 O 0.5949(3) 0.26685(19) 0.63031(18) 0.0183(9) Uani 1 1 d .
N4 N 0.4259(3) 0.2464(2) 0.6247(2) 0.0212(12) Uani 1 1 d .
H4 H 0.452865 0.286915 0.625230 0.025 Uiso 1 1 calc R
N3 N 0.6796(3) 0.3651(2) 0.6721(2) 0.0163(11) Uani 1 1 d .
H3 H 0.629210 0.344005 0.687749 0.020 Uiso 1 1 calc R
O1 O 0.3001(3) 0.51412(19) 0.52327(17) 0.0157(9) Uani 1 1 d .
N2 N 0.3805(3) 0.5364(2) 0.6213(2) 0.0146(10) Uani 1 1 d .
H2 H 0.380431 0.497524 0.601067 0.018 Uiso 1 1 calc R
N1 N 0.2613(3) 0.4022(2) 0.4882(2) 0.0155(10) Uani 1 1 d .
H1 H 0.278313 0.409974 0.526767 0.019 Uiso 1 1 calc R
C16 C 0.4119(5) 0.2290(3) 0.5666(3) 0.0302(16) Uani 1 1 d .
H16A H 0.464552 0.234507 0.546042 0.045 Uiso 1 1 calc GR
H16B H 0.367236 0.254115 0.550836 0.045 Uiso 1 1 calc GR
H16C H 0.394635 0.186830 0.564779 0.045 Uiso 1 1 calc GR
C2 C 0.1676(4) 0.4117(3) 0.4839(3) 0.0216(14) Uani 1 1 d .
H2A H 0.152880 0.450731 0.499439 0.032 Uiso 1 1 calc GR
H2B H 0.137966 0.380000 0.503833 0.032 Uiso 1 1 calc GR
H2C H 0.150754 0.410580 0.445518 0.032 Uiso 1 1 calc GR
C13 C 0.5714(4) 0.2058(3) 0.6286(3) 0.0225(14) Uani 1 1 d .
H13A H 0.611629 0.181178 0.650020 0.027 Uiso 1 1 calc R
H13B H 0.570654 0.190982 0.590692 0.027 Uiso 1 1 calc R
C10 C 0.7553(4) 0.3492(3) 0.7065(3) 0.0236(14) Uani 1 1 d .
H10A H 0.767052 0.306256 0.703224 0.035 Uiso 1 1 calc GR
H10B H 0.743510 0.359014 0.744632 0.035 Uiso 1 1 calc GR
H10C H 0.804743 0.372037 0.694075 0.035 Uiso 1 1 calc GR
C7 C 0.4619(4) 0.5674(3) 0.6089(3) 0.0234(15) Uani 1 1 d .
H7A H 0.465318 0.575550 0.569810 0.035 Uiso 1 1 calc GR
H7B H 0.509520 0.541857 0.619794 0.035 Uiso 1 1 calc GR
H7C H 0.464479 0.605270 0.629060 0.035 Uiso 1 1 calc GR
C6 C 0.3053(4) 0.5713(3) 0.6030(3) 0.0176(13) Uani 1 1 d .
H6A H 0.308910 0.612487 0.617722 0.021 Uiso 1 1 calc R
H6B H 0.253180 0.552551 0.617632 0.021 Uiso 1 1 calc R
C4 C 0.2944(4) 0.5086(3) 0.4658(3) 0.0188(13) Uani 1 1 d .
H4A H 0.336822 0.534624 0.447892 0.023 Uiso 1 1 calc R
H4B H 0.237233 0.520308 0.453100 0.023 Uiso 1 1 calc R
C8 C 0.3747(4) 0.5223(3) 0.6805(3) 0.0249(15) Uani 1 1 d .
H8A H 0.424552 0.499145 0.691544 0.037 Uiso 1 1 calc GR
H8B H 0.323284 0.498898 0.687406 0.037 Uiso 1 1 calc GR
H8C H 0.372447 0.559702 0.701310 0.037 Uiso 1 1 calc GR
C11 C 0.6891(4) 0.3450(3) 0.6145(2) 0.0203(14) Uani 1 1 d .
H11A H 0.746169 0.356087 0.601046 0.024 Uiso 1 1 calc R
H11B H 0.646604 0.365737 0.591522 0.024 Uiso 1 1 calc R
C12 C 0.6773(4) 0.2784(3) 0.6096(3) 0.0212(14) Uani 1 1 d .
H12A H 0.681585 0.265646 0.571116 0.025 Uiso 1 1 calc R
H12B H 0.720693 0.256870 0.631088 0.025 Uiso 1 1 calc R
C14 C 0.4845(5) 0.2033(3) 0.6530(3) 0.0248(15) Uani 1 1 d .
H14A H 0.487672 0.213544 0.692185 0.030 Uiso 1 1 calc R
H14B H 0.461749 0.162154 0.649811 0.030 Uiso 1 1 calc R
C3 C 0.3115(4) 0.4434(3) 0.4525(3) 0.0174(13) Uani 1 1 d .
H3A H 0.296690 0.435758 0.413947 0.021 Uiso 1 1 calc R
H3B H 0.372705 0.434981 0.457138 0.021 Uiso 1 1 calc R
C1 C 0.2831(4) 0.3388(3) 0.4752(3) 0.0230(14) Uani 1 1 d .
H1A H 0.251532 0.311958 0.499420 0.035 Uiso 1 1 calc GR
H1B H 0.344076 0.332545 0.480351 0.035 Uiso 1 1 calc GR
H1C H 0.267966 0.330196 0.437339 0.035 Uiso 1 1 calc GR
C5 C 0.2994(4) 0.5741(3) 0.5418(3) 0.0167(12) Uani 1 1 d .
H5A H 0.246379 0.594419 0.530594 0.020 Uiso 1 1 calc R
H5B H 0.348139 0.596516 0.526639 0.020 Uiso 1 1 calc R
C9 C 0.6625(5) 0.4305(3) 0.6744(4) 0.0316(17) Uani 1 1 d .
H9A H 0.658126 0.443214 0.712466 0.047 Uiso 1 1 calc GR
H9B H 0.609184 0.439267 0.655538 0.047 Uiso 1 1 calc GR
H9C H 0.708976 0.452200 0.656712 0.047 Uiso 1 1 calc GR
C15 C 0.3442(5) 0.2501(4) 0.6552(4) 0.044(2) Uani 1 1 d .
H15A H 0.306853 0.279277 0.637461 0.066 Uiso 1 1 calc GR
H15B H 0.355382 0.262838 0.692661 0.066 Uiso 1 1 calc GR
H15C H 0.316832 0.210740 0.655407 0.066 Uiso 1 1 calc GR
I10 I 0.45810(2) 0.39853(2) 0.57163(2) 0.01873(9) Uani 1 1 d .

loop_
_atom_site_aniso_label
_atom_site_aniso_U_11
_atom_site_aniso_U_22
_atom_site_aniso_U_33
_atom_site_aniso_U_23
_atom_site_aniso_U_13
_atom_site_aniso_U_12
Bi1 0.01105(10) 0.01380(11) 0.01100(11) -0.00108(8) 0.00093(7) -0.00077(8)
Bi2 0.00947(10) 0.01389(11) 0.01003(11) -0.00013(8) -0.00083(7) 0.00049(7)
I6 0.01097(16) 0.01835(19) 0.01027(18) 0.00109(14) -0.00006(13) 0.00090(13)
I5 0.01135(16) 0.0180(2) 0.01250(19) -0.00230(14) 0.00143(13) -0.00084(13)
I2 0.01297(17) 0.0163(2) 0.01274(19) -0.00276(14) -0.00091(13) -0.00100(13)
I4 0.01008(16) 0.0207(2) 0.0162(2) -0.00190(15) 0.00007(14) -0.00057(14)
I9 0.01391(18) 0.0262(2) 0.0166(2) -0.00455(16) 0.00046(14) 0.00552(15)
I1 0.01265(17) 0.0221(2) 0.0144(2) -0.00053(15) -0.00066(14) 0.00133(14)
I7 0.01061(17) 0.0166(2) 0.0265(2) -0.00104(16) 0.00072(15) -0.00071(14)
I3 0.0269(2) 0.0181(2) 0.0187(2) 0.00149(16) 0.01001(16) -0.00146(16)
I8 0.0329(2) 0.0188(2) 0.0141(2) 0.00143(16) -0.00810(16) 0.00485(16)
O2 0.016(2) 0.017(2) 0.022(2) -0.0086(19) 0.0016(17) 0.0043(17)
N4 0.014(2) 0.016(3) 0.033(3) -0.001(2) 0.000(2) -0.004(2)
N3 0.006(2) 0.027(3) 0.015(3) -0.003(2) 0.0048(19) -0.0010(19)
O1 0.018(2) 0.017(2) 0.012(2) 0.0021(17) -0.0050(16) -0.0020(16)
N2 0.012(2) 0.016(3) 0.017(3) 0.000(2) 0.0006(19) -0.0027(19)
N1 0.013(2) 0.024(3) 0.009(2) -0.001(2) -0.0037(19) 0.000(2)
C16 0.029(4) 0.024(4) 0.038(4) 0.003(3) -0.013(3) 0.003(3)
C2 0.016(3) 0.035(4) 0.014(3) -0.002(3) 0.000(2) -0.005(3)
C13 0.025(3) 0.016(3) 0.027(4) 0.004(3) -0.009(3) 0.005(2)
C10 0.023(3) 0.038(4) 0.010(3) -0.004(3) -0.006(2) -0.001(3)
C7 0.010(3) 0.027(4) 0.033(4) 0.004(3) -0.003(3) -0.005(2)
C6 0.014(3) 0.020(3) 0.019(3) 0.001(3) 0.000(2) 0.000(2)
C4 0.019(3) 0.024(4) 0.013(3) 0.000(3) -0.005(2) -0.001(2)
C8 0.028(3) 0.025(4) 0.022(4) 0.002(3) -0.006(3) -0.002(3)
C11 0.011(3) 0.041(4) 0.009(3) 0.001(3) 0.004(2) 0.001(3)
C12 0.011(3) 0.035(4) 0.017(3) -0.008(3) 0.000(2) 0.007(2)
C14 0.033(4) 0.016(3) 0.025(4) 0.003(3) -0.004(3) -0.002(3)
C3 0.017(3) 0.023(3) 0.012(3) 0.002(2) 0.005(2) -0.003(2)
C1 0.021(3) 0.016(3) 0.033(4) -0.007(3) -0.005(3) 0.002(2)
C5 0.014(3) 0.015(3) 0.021(3) 0.000(2) -0.004(2) -0.003(2)
C9 0.023(3) 0.023(4) 0.049(5) -0.002(3) 0.003(3) -0.004(3)
C15 0.021(4) 0.048(5) 0.062(6) -0.014(4) 0.014(4) -0.006(4)
I10 0.01488(18) 0.0175(2) 0.0238(2) -0.00182(16) -0.00630(15) 0.00419(14)

loop_
_atom_type_symbol
_atom_type_description
_atom_type_scat_dispersion_real
_atom_type_scat_dispersion_imag
_atom_type_scat_source
C C 0.0033 0.0016 'International Tables Vol C Tables 4.2.6.8 and 6.1.1.4'
H H 0.0000 0.0000 'International Tables Vol C Tables 4.2.6.8 and 6.1.1.4'
Bi Bi -4.1077 10.2566 'International Tables Vol C Tables 4.2.6.8 and 6.1.1.4'
I I -0.4742 1.8119 'International Tables Vol C Tables 4.2.6.8 and 6.1.1.4'
N N 0.0061 0.0033 'International Tables Vol C Tables 4.2.6.8 and 6.1.1.4'
O O 0.0106 0.0060 'International Tables Vol C Tables 4.2.6.8 and 6.1.1.4'

loop_
_geom_angle_atom_site_label_1
_geom_angle_atom_site_label_2
_geom_angle_atom_site_label_3
_geom_angle
I5 Bi1 I6 79.602(11)
I2 Bi1 I6 167.424(13)
I2 Bi1 I5 89.763(12)
I2 Bi1 I4 91.951(12)
I2 Bi1 I1 91.785(13)
I2 Bi1 I3 93.268(14)
I4 Bi1 I6 80.117(11)
I4 Bi1 I5 82.570(11)
I1 Bi1 I6 95.088(11)
I1 Bi1 I5 91.126(12)
I1 Bi1 I4 172.656(13)
I3 Bi1 I6 96.832(13)
I3 Bi1 I5 174.565(13)
I3 Bi1 I4 92.810(13)
I3 Bi1 I1 93.287(14)
I6 Bi2 I5 86.173(12)
I6 Bi2 I4 82.972(11)
I5 Bi2 I4 82.530(11)
I9 Bi2 I6 91.506(13)
I9 Bi2 I5 177.103(14)
I9 Bi2 I4 95.476(12)
I9 Bi2 I8 93.514(14)
I7 Bi2 I6 91.610(12)
I7 Bi2 I5 91.874(12)
I7 Bi2 I4 172.435(13)
I7 Bi2 I9 89.922(13)
I7 Bi2 I8 96.090(14)
I8 Bi2 I6 170.807(14)
I8 Bi2 I5 88.557(13)
I8 Bi2 I4 88.882(13)
Bi2 I6 Bi1 80.195(11)
Bi2 I5 Bi1 82.153(11)
Bi1 I4 Bi2 80.838(10)
C13 O2 C12 113.9(5)
C16 N4 H4 108.1
C16 N4 C14 111.5(5)
C14 N4 H4 108.1
C15 N4 H4 108.1
C15 N4 C16 111.5(6)
C15 N4 C14 109.5(6)
C10 N3 H3 107.7
C11 N3 H3 107.7
C11 N3 C10 112.5(5)
C9 N3 H3 107.7
C9 N3 C10 110.7(5)
C9 N3 C11 110.4(6)
C5 O1 C4 113.8(5)
C7 N2 H2 107.6
C6 N2 H2 107.6
C6 N2 C7 112.4(5)
C6 N2 C8 110.9(5)
C8 N2 H2 107.6
C8 N2 C7 110.5(5)
C2 N1 H1 107.9
C2 N1 C3 113.1(5)
C3 N1 H1 107.9
C1 N1 H1 107.9
C1 N1 C2 110.3(5)
C1 N1 C3 109.6(5)
N4 C16 H16A 109.5
N4 C16 H16B 109.5
N4 C16 H16C 109.5
H16A C16 H16B 109.5
H16A C16 H16C 109.5
H16B C16 H16C 109.5
N1 C2 H2A 109.5
N1 C2 H2B 109.5
N1 C2 H2C 109.5
H2A C2 H2B 109.5
H2A C2 H2C 109.5
H2B C2 H2C 109.5
O2 C13 H13A 110.7
O2 C13 H13B 110.7
O2 C13 C14 105.3(5)
H13A C13 H13B 108.8
C14 C13 H13A 110.7
C14 C13 H13B 110.7
N3 C10 H10A 109.5
N3 C10 H10B 109.5
N3 C10 H10C 109.5
H10A C10 H10B 109.5
H10A C10 H10C 109.5
H10B C10 H10C 109.5
N2 C7 H7A 109.5
N2 C7 H7B 109.5
N2 C7 H7C 109.5
H7A C7 H7B 109.5
H7A C7 H7C 109.5
H7B C7 H7C 109.5
N2 C6 H6A 109.2
N2 C6 H6B 109.2
N2 C6 C5 111.9(5)
H6A C6 H6B 107.9
C5 C6 H6A 109.2
C5 C6 H6B 109.2
O1 C4 H4A 110.4
O1 C4 H4B 110.4
O1 C4 C3 106.7(5)
H4A C4 H4B 108.6
C3 C4 H4A 110.4
C3 C4 H4B 110.4
N2 C8 H8A 109.5
N2 C8 H8B 109.5
N2 C8 H8C 109.5
H8A C8 H8B 109.5
H8A C8 H8C 109.5
H8B C8 H8C 109.5
N3 C11 H11A 109.4
N3 C11 H11B 109.4
N3 C11 C12 111.1(5)
H11A C11 H11B 108.0
C12 C11 H11A 109.4
C12 C11 H11B 109.4
O2 C12 C11 105.4(5)
O2 C12 H12A 110.7
O2 C12 H12B 110.7
C11 C12 H12A 110.7
C11 C12 H12B 110.7
H12A C12 H12B 108.8
N4 C14 H14A 109.5
N4 C14 H14B 109.5
C13 C14 N4 110.7(6)
C13 C14 H14A 109.5
C13 C14 H14B 109.5
H14A C14 H14B 108.1
N1 C3 C4 111.7(5)
N1 C3 H3A 109.3
N1 C3 H3B 109.3
C4 C3 H3A 109.3
C4 C3 H3B 109.3
H3A C3 H3B 107.9
N1 C1 H1A 109.5
N1 C1 H1B 109.5
N1 C1 H1C 109.5
H1A C1 H1B 109.5
H1A C1 H1C 109.5
H1B C1 H1C 109.5
O1 C5 C6 106.3(5)
O1 C5 H5A 110.5
O1 C5 H5B 110.5
C6 C5 H5A 110.5
C6 C5 H5B 110.5
H5A C5 H5B 108.7
N3 C9 H9A 109.5
N3 C9 H9B 109.5
N3 C9 H9C 109.5
H9A C9 H9B 109.5
H9A C9 H9C 109.5
H9B C9 H9C 109.5
N4 C15 H15A 109.5
N4 C15 H15B 109.5
N4 C15 H15C 109.5
H15A C15 H15B 109.5
H15A C15 H15C 109.5
H15B C15 H15C 109.5

loop_
_geom_bond_atom_site_label_1
_geom_bond_atom_site_label_2
_geom_bond_distance
Bi1 I6 3.4688(5)
Bi1 I5 3.3126(5)
Bi1 I2 2.8769(4)
Bi1 I4 3.2387(4)
Bi1 I1 2.9690(4)
Bi1 I3 2.9262(5)
Bi2 I6 3.1617(4)
Bi2 I5 3.1954(4)
Bi2 I4 3.3565(5)
Bi2 I9 2.9721(5)
Bi2 I7 2.9303(5)
Bi2 I8 3.0035(5)
O2 C13 1.412(8)
O2 C12 1.420(7)
N4 H4 1.0000
N4 C16 1.497(9)
N4 C14 1.505(9)
N4 C15 1.492(9)
N3 H3 1.0000
N3 C10 1.506(8)
N3 C11 1.493(8)
N3 C9 1.487(9)
O1 C4 1.420(7)
O1 C5 1.416(7)
N2 H2 1.0000
N2 C7 1.491(7)
N2 C6 1.490(8)
N2 C8 1.490(8)
N1 H1 1.0000
N1 C2 1.497(8)
N1 C3 1.498(8)
N1 C1 1.491(8)
C16 H16A 0.9800
C16 H16B 0.9800
C16 H16C 0.9800
C2 H2A 0.9800
C2 H2B 0.9800
C2 H2C 0.9800
C13 H13A 0.9900
C13 H13B 0.9900
C13 C14 1.498(10)
C10 H10A 0.9800
C10 H10B 0.9800
C10 H10C 0.9800
C7 H7A 0.9800
C7 H7B 0.9800
C7 H7C 0.9800
C6 H6A 0.9900
C6 H6B 0.9900
C6 C5 1.507(9)
C4 H4A 0.9900
C4 H4B 0.9900
C4 C3 1.515(9)
C8 H8A 0.9800
C8 H8B 0.9800
C8 H8C 0.9800
C11 H11A 0.9900
C11 H11B 0.9900
C11 C12 1.503(10)
C12 H12A 0.9900
C12 H12B 0.9900
C14 H14A 0.9900
C14 H14B 0.9900
C3 H3A 0.9900
C3 H3B 0.9900
C1 H1A 0.9800
C1 H1B 0.9800
C1 H1C 0.9800
C5 H5A 0.9900
C5 H5B 0.9900
C9 H9A 0.9800
C9 H9B 0.9800
C9 H9C 0.9800
C15 H15A 0.9800
C15 H15B 0.9800
C15 H15C 0.9800
